data_4067975
loop_
_publ_author_name
'Hirano, Masafumi'
'Murakami, Masahiro'
'Kuga, Toshinori'
'Komine, Nobuyuki'
'Komiya, Sanshiro'

_publ_section_title
;
 Acid-Promoted sp3C--H Bond Cleavage in a Series of
 (2-Allylphenoxo)ruthenium(II) Complexes. Mechanistic Insight into the
 Aryloxo--Acid Interaction and Bond Cleavage Reaction
;
_journal_issue 1
_journal_name_full Organometallics
_journal_page_first 381
_journal_paper_doi 10.1021/om200974c
_journal_volume 31
_journal_year 2012
_chemical_formula_moiety 'C38 H33 O P Ru '
_chemical_formula_sum 'C38 H33 O P Ru'
_chemical_formula_weight 637.72
_space_group_IT_number 14
_symmetry_cell_setting monoclinic
_symmetry_Int_Tables_number 14
_symmetry_space_group_name_Hall '-P 2yn'
_symmetry_space_group_name_H-M 'P 1 21/n 1'
_cell_angle_alpha 90.0000
_cell_angle_beta 97.753(4)
_cell_angle_gamma 90.0000
_cell_formula_units_Z 4
_cell_length_a 11.8410(6)
_cell_length_b 9.9843(5)
_cell_length_c 30.037(2)
_cell_measurement_reflns_used 9851
_cell_measurement_temperature 200.0
_cell_measurement_theta_max 27.5
_cell_measurement_theta_min 3.1
_cell_volume 3518.6(3)
_computing_cell_refinement CrystalClear
_computing_data_collection CrystalClear
_computing_data_reduction CrystalStructure
_computing_publication_material 'CrystalStructure 3.8'
_computing_structure_refinement SHELXL
_computing_structure_solution SIR92
_diffrn_detector_area_resol_mean 7.31
_diffrn_measured_fraction_theta_full 0.994
_diffrn_measured_fraction_theta_max 0.994
_diffrn_measurement_device_type 'Rigaku Mercury'
_diffrn_measurement_method \w
_diffrn_radiation_type 'Mo K\a'
_diffrn_radiation_wavelength 0.71075
_diffrn_reflns_av_R_equivalents 0.025
_diffrn_reflns_limit_h_max 12
_diffrn_reflns_limit_h_min -15
_diffrn_reflns_limit_k_max 12
_diffrn_reflns_limit_k_min -12
_diffrn_reflns_limit_l_max 38
_diffrn_reflns_limit_l_min -31
_diffrn_reflns_number 27421
_diffrn_reflns_theta_full 27.48
_diffrn_reflns_theta_max 27.48
_exptl_absorpt_coefficient_mu 0.516
_exptl_absorpt_correction_T_max 0.944
_exptl_absorpt_correction_T_min 0.784
_exptl_absorpt_correction_type numerical
_exptl_absorpt_process_details
;
    Higashi, T. (1999). Program for Absorption Correction.
    Rigaku Corporation, Tokyo, Japan.
;
_exptl_crystal_colour orange
_exptl_crystal_density_diffrn 1.204
_exptl_crystal_density_method 'not measured'
_exptl_crystal_description needle
_exptl_crystal_F_000 1312.00
_exptl_crystal_size_max 0.63
_exptl_crystal_size_mid 0.15
_exptl_crystal_size_min 0.11
_refine_diff_density_max 1.49
_refine_diff_density_min -0.60
_refine_ls_extinction_method none
_refine_ls_goodness_of_fit_ref 1.086
_refine_ls_hydrogen_treatment refall
_refine_ls_number_parameters 371
_refine_ls_number_reflns 8001
_refine_ls_R_factor_gt 0.0541
_refine_ls_shift/su_max 0.0000
_refine_ls_structure_factor_coef Fsqd
_refine_ls_weighting_details 'w = 1/[\s^2^(Fo^2^)+(0.1277P)^2^+2.0597P] where P=(Fo^2^+2Fc^2^)/3'
_refine_ls_weighting_scheme calc
_refine_ls_wR_factor_ref 0.1908
_reflns_number_gt 6725
_reflns_number_total 8001
_reflns_threshold_expression F^2^>2.0\s(F^2^)
_cod_data_source_file om200974c_si_001.cif
_cod_data_source_block '__complex2d'
_cod_original_cell_volume 3518.6(4)
_cod_original_formula_sum 'C38 H33 O P Ru '
_cod_database_code 4067975

loop_
_symmetry_equiv_pos_site_id
_symmetry_equiv_pos_as_xyz
1 +X,+Y,+Z
2 1/2-X,1/2+Y,1/2-Z
3 -X,-Y,-Z
4 1/2+X,1/2-Y,1/2+Z

loop_
_atom_site_label
_atom_site_type_symbol
_atom_site_fract_x
_atom_site_fract_y
_atom_site_fract_z
_atom_site_U_iso_or_equiv
_atom_site_adp_type
_atom_site_occupancy
_atom_site_symmetry_multiplicity
_atom_site_calc_flag
_atom_site_refinement_flags
Ru(1) Ru 0.06337(2) 0.19908(3) 0.163656(8) 0.03554(13) Uani 1.00 1 d .
P(1) P 0.19836(8) 0.15862(9) 0.11611(3) 0.0353(2) Uani 1.00 1 d .
O(1) O 0.0993(2) 0.4025(2) 0.15327(9) 0.0443(5) Uani 1.00 1 d .
C(1) C 0.0215(2) 0.4906(3) 0.16240(11) 0.0360(6) Uani 1.00 1 d .
C(2) C -0.0895(3) 0.4906(3) 0.13811(11) 0.0375(6) Uani 1.00 1 d .
C(3) C -0.1668(3) 0.5895(3) 0.14568(11) 0.0386(6) Uani 1.00 1 d .
C(4) C -0.1379(3) 0.6892(3) 0.17860(12) 0.0383(7) Uani 1.00 1 d .
C(5) C -0.0299(3) 0.6854(3) 0.20353(13) 0.0425(7) Uani 1.00 1 d .
C(6) C 0.0498(3) 0.5880(3) 0.19487(13) 0.0439(7) Uani 1.00 1 d .
C(7) C -0.1171(3) 0.3781(3) 0.10490(12) 0.0444(7) Uani 1.00 1 d .
C(8) C -0.1058(3) 0.2432(3) 0.12739(13) 0.0438(7) Uani 1.00 1 d .
C(9) C -0.0611(3) 0.1307(3) 0.10737(14) 0.0470(8) Uani 1.00 1 d .
C(10) C -0.2188(3) 0.7979(3) 0.18538(14) 0.0413(7) Uani 1.00 1 d .
C(11) C -0.2796(3) 0.8628(4) 0.14853(15) 0.0555(9) Uani 1.00 1 d .
C(12) C -0.3513(4) 0.9704(5) 0.15481(19) 0.0684(12) Uani 1.00 1 d .
C(13) C -0.3628(4) 1.0164(4) 0.19644(19) 0.0673(12) Uani 1.00 1 d .
C(14) C -0.3046(4) 0.9496(4) 0.23391(17) 0.0622(11) Uani 1.00 1 d .
C(15) C -0.2331(3) 0.8433(4) 0.22803(14) 0.0517(9) Uani 1.00 1 d .
C(16) C -0.0118(4) 0.0724(5) 0.21027(16) 0.0655(12) Uani 1.00 1 d .
C(17) C 0.0058(5) 0.1989(5) 0.23071(16) 0.0684(14) Uani 1.00 1 d .
C(18) C 0.1280(5) 0.2173(5) 0.23727(15) 0.0713(14) Uani 1.00 1 d .
C(19) C 0.1780(4) 0.1072(5) 0.22029(14) 0.0669(13) Uani 1.00 1 d .
C(20) C 0.0927(4) 0.0166(4) 0.20347(15) 0.0659(12) Uani 1.00 1 d .
C(21) C 0.1656(3) 0.2056(3) 0.05674(12) 0.0441(8) Uani 1.00 1 d .
C(22) C 0.1603(4) 0.1158(5) 0.02171(15) 0.0678(12) Uani 1.00 1 d .
C(23) C 0.1367(6) 0.1645(8) -0.02321(18) 0.095(2) Uani 1.00 1 d .
C(24) C 0.1166(6) 0.2947(8) -0.03173(19) 0.097(2) Uani 1.00 1 d .
C(25) C 0.1213(5) 0.3842(7) 0.00376(19) 0.0860(18) Uani 1.00 1 d .
C(26) C 0.1475(4) 0.3408(5) 0.04833(16) 0.0601(11) Uani 1.00 1 d .
C(27) C 0.2364(3) -0.0181(3) 0.11686(12) 0.0438(7) Uani 1.00 1 d .
C(28) C 0.3404(3) -0.0643(4) 0.13839(15) 0.0557(9) Uani 1.00 1 d .
C(29) C 0.3596(5) -0.2021(5) 0.1433(2) 0.0748(15) Uani 1.00 1 d .
C(30) C 0.2764(6) -0.2935(4) 0.1275(2) 0.0807(17) Uani 1.00 1 d .
C(31) C 0.1758(5) -0.2493(4) 0.1062(2) 0.0723(13) Uani 1.00 1 d .
C(32) C 0.1536(4) -0.1138(4) 0.10081(17) 0.0596(10) Uani 1.00 1 d .
C(33) C 0.3352(3) 0.2451(3) 0.13006(12) 0.0407(7) Uani 1.00 1 d .
C(34) C 0.3555(3) 0.3280(4) 0.16804(14) 0.0476(8) Uani 1.00 1 d .
C(35) C 0.4583(3) 0.3933(4) 0.17798(15) 0.0575(10) Uani 1.00 1 d .
C(36) C 0.5427(4) 0.3792(5) 0.15027(19) 0.0692(12) Uani 1.00 1 d .
C(37) C 0.5226(4) 0.2993(5) 0.1127(2) 0.0726(15) Uani 1.00 1 d .
C(38) C 0.4198(3) 0.2330(5) 0.10245(15) 0.0570(10) Uani 1.00 1 d .
H(1) H -0.2403 0.5903 0.1285 0.046 Uiso 1.00 1 c R
H(2) H -0.0099 0.7495 0.2266 0.051 Uiso 1.00 1 c R
H(3) H 0.1240 0.5889 0.2115 0.053 Uiso 1.00 1 c R
H(4) H -0.1960 0.3893 0.0896 0.053 Uiso 1.00 1 c R
H(5) H -0.0651 0.3827 0.0818 0.053 Uiso 1.00 1 c R
H(6) H -0.1698 0.2213 0.1448 0.053 Uiso 1.00 1 c R
H(7) H -0.0401 0.1436 0.0769 0.056 Uiso 1.00 1 c R
H(8) H -0.0987 0.0438 0.1113 0.056 Uiso 1.00 1 c R
H(9) H -0.2722 0.8336 0.1190 0.067 Uiso 1.00 1 c R
H(10) H -0.3930 1.0122 0.1293 0.082 Uiso 1.00 1 c R
H(11) H -0.4091 1.0922 0.2002 0.081 Uiso 1.00 1 c R
H(12) H -0.3145 0.9776 0.2634 0.075 Uiso 1.00 1 c R
H(13) H -0.1929 0.8005 0.2537 0.062 Uiso 1.00 1 c R
H(14) H -0.0873 0.0266 0.2037 0.079 Uiso 1.00 1 c R
H(15) H -0.0528 0.2585 0.2415 0.082 Uiso 1.00 1 c R
H(16) H 0.1694 0.2962 0.2521 0.086 Uiso 1.00 1 c R
H(17) H 0.2618 0.0926 0.2212 0.080 Uiso 1.00 1 c R
H(18) H 0.1049 -0.0752 0.1916 0.079 Uiso 1.00 1 c R
H(19) H 0.1721 0.0229 0.0274 0.081 Uiso 1.00 1 c R
H(20) H 0.1351 0.1035 -0.0476 0.114 Uiso 1.00 1 c R
H(21) H 0.0993 0.3254 -0.0618 0.116 Uiso 1.00 1 c R
H(22) H 0.1066 0.4764 -0.0022 0.103 Uiso 1.00 1 c R
H(23) H 0.1528 0.4032 0.0724 0.072 Uiso 1.00 1 c R
H(24) H 0.3982 -0.0025 0.1497 0.067 Uiso 1.00 1 c R
H(25) H 0.4311 -0.2333 0.1577 0.090 Uiso 1.00 1 c R
H(26) H 0.2899 -0.3868 0.1316 0.097 Uiso 1.00 1 c R
H(27) H 0.1191 -0.3124 0.0947 0.087 Uiso 1.00 1 c R
H(28) H 0.0816 -0.0850 0.0861 0.072 Uiso 1.00 1 c R
H(29) H 0.2980 0.3392 0.1870 0.057 Uiso 1.00 1 c R
H(30) H 0.4717 0.4484 0.2039 0.069 Uiso 1.00 1 c R
H(31) H 0.6135 0.4243 0.1572 0.083 Uiso 1.00 1 c R
H(32) H 0.5799 0.2895 0.0937 0.087 Uiso 1.00 1 c R
H(33) H 0.4069 0.1787 0.0763 0.068 Uiso 1.00 1 c R

loop_
_atom_site_aniso_label
_atom_site_aniso_U_11
_atom_site_aniso_U_22
_atom_site_aniso_U_33
_atom_site_aniso_U_12
_atom_site_aniso_U_13
_atom_site_aniso_U_23
Ru(1) 0.03594(19) 0.03364(19) 0.03761(19) 0.00067(9) 0.00705(12) 0.00176(9)
P(1) 0.0353(4) 0.0347(4) 0.0360(4) 0.0026(3) 0.0046(3) 0.0014(3)
O(1) 0.0352(12) 0.0329(11) 0.0647(15) 0.0007(9) 0.0059(11) 0.0020(11)
C(1) 0.0354(16) 0.0311(14) 0.0422(16) -0.0012(12) 0.0073(12) 0.0029(12)
C(2) 0.0387(17) 0.0374(16) 0.0371(15) 0.0014(13) 0.0075(12) 0.0021(12)
C(3) 0.0346(16) 0.0391(16) 0.0419(16) 0.0032(13) 0.0048(12) 0.0039(13)
C(4) 0.0389(17) 0.0361(16) 0.0416(17) 0.0004(12) 0.0119(14) 0.0002(12)
C(5) 0.0438(19) 0.0363(16) 0.0477(19) -0.0022(13) 0.0074(15) -0.0046(13)
C(6) 0.0374(17) 0.0390(17) 0.0538(19) -0.0037(13) 0.0002(14) 0.0004(15)
C(7) 0.0410(18) 0.0461(18) 0.0440(17) 0.0066(15) -0.0018(14) -0.0050(14)
C(8) 0.0380(18) 0.0421(18) 0.0508(19) -0.0043(14) 0.0041(14) -0.0072(15)
C(9) 0.0394(19) 0.0418(18) 0.058(2) -0.0067(15) 0.0002(15) -0.0096(16)
C(10) 0.0385(18) 0.0341(17) 0.053(2) -0.0010(12) 0.0140(15) -0.0014(13)
C(11) 0.052(2) 0.057(2) 0.059(2) 0.0104(18) 0.0098(18) -0.0056(19)
C(12) 0.056(2) 0.065(2) 0.083(3) 0.020(2) 0.003(2) -0.002(2)
C(13) 0.053(2) 0.054(2) 0.098(3) 0.010(2) 0.022(2) -0.017(2)
C(14) 0.059(2) 0.058(2) 0.075(2) -0.002(2) 0.027(2) -0.019(2)
C(15) 0.056(2) 0.048(2) 0.054(2) -0.0031(18) 0.0179(18) -0.0071(17)
C(16) 0.070(3) 0.067(2) 0.061(2) -0.014(2) 0.015(2) 0.019(2)
C(17) 0.082(3) 0.080(3) 0.050(2) 0.021(2) 0.034(2) 0.012(2)
C(18) 0.099(4) 0.077(3) 0.036(2) -0.022(2) 0.002(2) 0.0042(19)
C(19) 0.067(2) 0.091(3) 0.042(2) 0.018(2) 0.0076(19) 0.020(2)
C(20) 0.095(3) 0.051(2) 0.054(2) 0.011(2) 0.020(2) 0.0189(19)
C(21) 0.0397(18) 0.056(2) 0.0371(17) 0.0020(15) 0.0068(14) 0.0052(14)
C(22) 0.081(3) 0.074(3) 0.047(2) -0.014(2) 0.004(2) -0.010(2)
C(23) 0.110(5) 0.131(5) 0.041(2) -0.019(4) 0.000(2) -0.007(3)
C(24) 0.081(4) 0.160(7) 0.047(2) -0.005(3) -0.003(2) 0.036(3)
C(25) 0.085(3) 0.102(4) 0.073(3) 0.028(3) 0.018(2) 0.049(3)
C(26) 0.073(3) 0.057(2) 0.053(2) 0.014(2) 0.021(2) 0.0164(19)
C(27) 0.049(2) 0.0362(16) 0.0477(18) 0.0045(14) 0.0114(15) 0.0025(14)
C(28) 0.054(2) 0.052(2) 0.060(2) 0.0138(18) 0.0031(18) 0.0019(18)
C(29) 0.086(4) 0.061(3) 0.074(3) 0.035(2) -0.001(2) 0.011(2)
C(30) 0.112(5) 0.040(2) 0.092(4) 0.016(2) 0.020(3) 0.007(2)
C(31) 0.082(3) 0.039(2) 0.097(3) -0.004(2) 0.018(2) -0.003(2)
C(32) 0.055(2) 0.0410(19) 0.083(3) 0.0008(17) 0.012(2) -0.006(2)
C(33) 0.0373(17) 0.0406(17) 0.0439(17) -0.0010(14) 0.0038(13) 0.0041(14)
C(34) 0.043(2) 0.0472(18) 0.052(2) 0.0003(16) 0.0034(16) -0.0003(16)
C(35) 0.052(2) 0.057(2) 0.060(2) -0.0120(19) -0.0038(18) -0.0019(19)
C(36) 0.048(2) 0.075(3) 0.084(3) -0.020(2) 0.003(2) 0.010(2)
C(37) 0.049(2) 0.096(4) 0.077(3) -0.010(2) 0.024(2) 0.004(2)
C(38) 0.049(2) 0.071(2) 0.054(2) -0.003(2) 0.0174(18) -0.004(2)

loop_
_atom_type_symbol
_atom_type_description
_atom_type_scat_dispersion_real
_atom_type_scat_dispersion_imag
_atom_type_scat_source
C C 0.003 0.002
;
International Tables for Crystallography
(1992, Vol. C, Tables 4.2.6.8 and 6.1.1.4)
;
H H 0.000 0.000
;
International Tables for Crystallography
(1992, Vol. C, Table 6.1.1.4)
;
O O 0.011 0.006
;
International Tables for Crystallography
(1992, Vol. C, Tables 4.2.6.8 and 6.1.1.4)
;
P P 0.102 0.094
;
International Tables for Crystallography
(1992, Vol. C, Tables 4.2.6.8 and 6.1.1.4)
;
Ru Ru -1.259 0.836
;
International Tables for Crystallography
(1992, Vol. C, Tables 4.2.6.8 and 6.1.1.4)
;

loop_
_geom_angle_atom_site_label_1
_geom_angle_atom_site_label_2
_geom_angle_atom_site_label_3
_geom_angle
_geom_angle_publ_flag
P(1) Ru(1) O(1) 84.65(7) yes
P(1) Ru(1) C(8) 112.88(10) yes
P(1) Ru(1) C(9) 85.33(11) yes
P(1) Ru(1) C(16) 132.41(14) yes
P(1) Ru(1) C(17) 152.09(14) yes
P(1) Ru(1) C(18) 116.66(17) yes
P(1) Ru(1) C(19) 89.95(13) yes
P(1) Ru(1) C(20) 96.89(14) yes
O(1) Ru(1) C(8) 85.53(12) yes
O(1) Ru(1) C(9) 108.28(12) yes
O(1) Ru(1) C(16) 140.14(15) yes
O(1) Ru(1) C(17) 103.23(15) yes
O(1) Ru(1) C(18) 91.07(16) yes
O(1) Ru(1) C(19) 113.32(16) yes
O(1) Ru(1) C(20) 149.98(14) yes
C(8) Ru(1) C(9) 37.50(14) yes
C(8) Ru(1) C(16) 90.62(17) yes
C(8) Ru(1) C(17) 94.56(18) yes
C(8) Ru(1) C(18) 129.76(19) yes
C(8) Ru(1) C(19) 152.22(17) yes
C(8) Ru(1) C(20) 120.52(17) yes
C(9) Ru(1) C(16) 91.40(16) yes
C(9) Ru(1) C(17) 116.33(18) yes
C(9) Ru(1) C(18) 152.43(19) yes
C(9) Ru(1) C(19) 137.45(17) yes
C(9) Ru(1) C(20) 101.72(16) yes
C(16) Ru(1) C(17) 37.49(18) yes
C(16) Ru(1) C(18) 61.7(2) yes
C(16) Ru(1) C(19) 61.74(19) yes
C(16) Ru(1) C(20) 37.5(2) yes
C(17) Ru(1) C(18) 37.8(2) yes
C(17) Ru(1) C(19) 62.27(19) yes
C(17) Ru(1) C(20) 63.00(19) yes
C(18) Ru(1) C(19) 35.9(2) yes
C(18) Ru(1) C(20) 61.35(18) yes
C(19) Ru(1) C(20) 36.97(19) yes
Ru(1) P(1) C(21) 118.77(13) yes
Ru(1) P(1) C(27) 110.58(13) yes
Ru(1) P(1) C(33) 116.01(12) yes
C(21) P(1) C(27) 106.24(17) yes
C(21) P(1) C(33) 99.56(17) yes
C(27) P(1) C(33) 104.12(17) yes
Ru(1) O(1) C(1) 116.6(2) yes
O(1) C(1) C(2) 121.0(2) yes
O(1) C(1) C(6) 120.1(3) yes
C(2) C(1) C(6) 118.9(3) yes
C(1) C(2) C(3) 120.2(3) yes
C(1) C(2) C(7) 116.4(3) yes
C(3) C(2) C(7) 123.3(3) yes
C(2) C(3) C(4) 120.9(3) yes
C(3) C(4) C(5) 118.4(3) yes
C(3) C(4) C(10) 120.9(3) yes
C(5) C(4) C(10) 120.7(3) yes
C(4) C(5) C(6) 120.7(3) yes
C(1) C(6) C(5) 120.8(3) yes
C(2) C(7) C(8) 111.8(2) yes
Ru(1) C(8) C(7) 115.0(2) yes
Ru(1) C(8) C(9) 71.4(2) yes
C(7) C(8) C(9) 122.5(3) yes
Ru(1) C(9) C(8) 71.1(2) yes
C(4) C(10) C(11) 120.4(3) yes
C(4) C(10) C(15) 121.8(3) yes
C(11) C(10) C(15) 117.7(3) yes
C(10) C(11) C(12) 120.5(4) yes
C(11) C(12) C(13) 121.6(4) yes
C(12) C(13) C(14) 118.6(4) yes
C(13) C(14) C(15) 120.2(4) yes
C(10) C(15) C(14) 121.3(3) yes
Ru(1) C(16) C(17) 73.0(3) yes
Ru(1) C(16) C(20) 71.9(3) yes
C(17) C(16) C(20) 109.8(4) yes
Ru(1) C(17) C(16) 69.5(2) yes
Ru(1) C(17) C(18) 72.4(2) yes
C(16) C(17) C(18) 105.1(4) yes
Ru(1) C(18) C(17) 69.8(2) yes
Ru(1) C(18) C(19) 71.2(2) yes
C(17) C(18) C(19) 108.6(4) yes
Ru(1) C(19) C(18) 72.9(2) yes
Ru(1) C(19) C(20) 69.8(2) yes
C(18) C(19) C(20) 109.0(5) yes
Ru(1) C(20) C(16) 70.6(2) yes
Ru(1) C(20) C(19) 73.2(2) yes
C(16) C(20) C(19) 107.4(4) yes
P(1) C(21) C(22) 123.9(3) yes
P(1) C(21) C(26) 115.7(3) yes
C(22) C(21) C(26) 120.3(3) yes
C(21) C(22) C(23) 118.9(5) yes
C(22) C(23) C(24) 121.2(6) yes
C(23) C(24) C(25) 119.4(5) yes
C(24) C(25) C(26) 121.1(6) yes
C(21) C(26) C(25) 119.0(4) yes
P(1) C(27) C(28) 122.0(2) yes
P(1) C(27) C(32) 119.6(2) yes
C(28) C(27) C(32) 117.9(3) yes
C(27) C(28) C(29) 119.7(4) yes
C(28) C(29) C(30) 121.1(5) yes
C(29) C(30) C(31) 119.4(4) yes
C(30) C(31) C(32) 121.1(4) yes
C(27) C(32) C(31) 120.7(4) yes
P(1) C(33) C(34) 120.8(2) yes
P(1) C(33) C(38) 120.5(2) yes
C(34) C(33) C(38) 118.6(3) yes
C(33) C(34) C(35) 120.3(4) yes
C(34) C(35) C(36) 120.5(4) yes
C(35) C(36) C(37) 119.4(4) yes
C(36) C(37) C(38) 120.7(5) yes
C(33) C(38) C(37) 120.5(4) yes
C(2) C(3) H(1) 119.5 no
C(4) C(3) H(1) 119.5 no
C(4) C(5) H(2) 119.6 no
C(6) C(5) H(2) 119.6 no
C(1) C(6) H(3) 119.6 no
C(5) C(6) H(3) 119.6 no
C(2) C(7) H(4) 109.3 no
C(2) C(7) H(5) 109.3 no
C(8) C(7) H(4) 109.3 no
C(8) C(7) H(5) 109.3 no
H(4) C(7) H(5) 107.9 no
Ru(1) C(8) H(6) 113.7 no
C(7) C(8) H(6) 113.7 no
C(9) C(8) H(6) 113.7 no
Ru(1) C(9) H(7) 116.5 no
Ru(1) C(9) H(8) 116.5 no
C(8) C(9) H(7) 116.5 no
C(8) C(9) H(8) 116.5 no
H(7) C(9) H(8) 113.5 no
C(10) C(11) H(9) 119.8 no
C(12) C(11) H(9) 119.8 no
C(11) C(12) H(10) 119.2 no
C(13) C(12) H(10) 119.2 no
C(12) C(13) H(11) 120.7 no
C(14) C(13) H(11) 120.7 no
C(13) C(14) H(12) 119.9 no
C(15) C(14) H(12) 119.9 no
C(10) C(15) H(13) 119.3 no
C(14) C(15) H(13) 119.3 no
Ru(1) C(16) H(14) 125.0 no
C(17) C(16) H(14) 125.0 no
C(20) C(16) H(14) 125.0 no
Ru(1) C(17) H(15) 127.3 no
C(16) C(17) H(15) 127.3 no
C(18) C(17) H(15) 127.3 no
Ru(1) C(18) H(16) 125.7 no
C(17) C(18) H(16) 125.7 no
C(19) C(18) H(16) 125.7 no
Ru(1) C(19) H(17) 125.5 no
C(18) C(19) H(17) 125.5 no
C(20) C(19) H(17) 125.5 no
Ru(1) C(20) H(18) 126.2 no
C(16) C(20) H(18) 126.2 no
C(19) C(20) H(18) 126.2 no
C(21) C(22) H(19) 120.5 no
C(23) C(22) H(19) 120.5 no
C(22) C(23) H(20) 119.4 no
C(24) C(23) H(20) 119.4 no
C(23) C(24) H(21) 120.3 no
C(25) C(24) H(21) 120.3 no
C(24) C(25) H(22) 119.4 no
C(26) C(25) H(22) 119.5 no
C(21) C(26) H(23) 120.5 no
C(25) C(26) H(23) 120.5 no
C(27) C(28) H(24) 120.1 no
C(29) C(28) H(24) 120.1 no
C(28) C(29) H(25) 119.5 no
C(30) C(29) H(25) 119.5 no
C(29) C(30) H(26) 120.3 no
C(31) C(30) H(26) 120.3 no
C(30) C(31) H(27) 119.4 no
C(32) C(31) H(27) 119.4 no
C(27) C(32) H(28) 119.6 no
C(31) C(32) H(28) 119.6 no
C(33) C(34) H(29) 119.9 no
C(35) C(34) H(29) 119.9 no
C(34) C(35) H(30) 119.7 no
C(36) C(35) H(30) 119.8 no
C(35) C(36) H(31) 120.3 no
C(37) C(36) H(31) 120.3 no
C(36) C(37) H(32) 119.7 no
C(38) C(37) H(32) 119.7 no
C(33) C(38) H(33) 119.7 no
C(37) C(38) H(33) 119.7 no

loop_
_geom_bond_atom_site_label_1
_geom_bond_atom_site_label_2
_geom_bond_distance
_geom_bond_publ_flag
Ru(1) P(1) 2.3181(10) yes
Ru(1) O(1) 2.107(2) yes
Ru(1) C(8) 2.192(3) yes
Ru(1) C(9) 2.197(3) yes
Ru(1) C(16) 2.165(5) yes
Ru(1) C(17) 2.212(5) yes
Ru(1) C(18) 2.247(4) yes
Ru(1) C(19) 2.226(4) yes
Ru(1) C(20) 2.182(4) yes
P(1) C(21) 1.834(3) yes
P(1) C(27) 1.821(3) yes
P(1) C(33) 1.834(3) yes
O(1) C(1) 1.330(4) yes
C(1) C(2) 1.414(4) yes
C(1) C(6) 1.386(4) yes
C(2) C(3) 1.387(4) yes
C(2) C(7) 1.508(4) yes
C(3) C(4) 1.412(4) yes
C(4) C(5) 1.393(5) yes
C(4) C(10) 1.480(5) yes
C(5) C(6) 1.403(5) yes
C(7) C(8) 1.505(5) yes
C(8) C(9) 1.411(5) yes
C(10) C(11) 1.396(5) yes
C(10) C(15) 1.391(6) yes
C(11) C(12) 1.397(6) yes
C(12) C(13) 1.356(8) yes
C(13) C(14) 1.406(6) yes
C(14) C(15) 1.384(6) yes
C(16) C(17) 1.407(7) yes
C(16) C(20) 1.398(7) yes
C(17) C(18) 1.445(8) yes
C(18) C(19) 1.379(8) yes
C(19) C(20) 1.398(7) yes
C(21) C(22) 1.377(6) yes
C(21) C(26) 1.384(6) yes
C(22) C(23) 1.426(7) yes
C(23) C(24) 1.340(12) yes
C(24) C(25) 1.386(9) yes
C(25) C(26) 1.401(7) yes
C(27) C(28) 1.390(5) yes
C(27) C(32) 1.407(5) yes
C(28) C(29) 1.399(6) yes
C(29) C(30) 1.379(8) yes
C(30) C(31) 1.348(8) yes
C(31) C(32) 1.384(6) yes
C(33) C(34) 1.404(5) yes
C(33) C(38) 1.389(6) yes
C(34) C(35) 1.378(6) yes
C(35) C(36) 1.391(7) yes
C(36) C(37) 1.375(8) yes
C(37) C(38) 1.384(7) yes
C(3) H(1) 0.950 no
C(5) H(2) 0.950 no
C(6) H(3) 0.950 no
C(7) H(4) 0.990 no
C(7) H(5) 0.990 no
C(8) H(6) 1.000 no
C(9) H(7) 0.990 no
C(9) H(8) 0.990 no
C(11) H(9) 0.950 no
C(12) H(10) 0.950 no
C(13) H(11) 0.950 no
C(14) H(12) 0.950 no
C(15) H(13) 0.950 no
C(16) H(14) 1.000 no
C(17) H(15) 1.000 no
C(18) H(16) 1.000 no
C(19) H(17) 1.000 no
C(20) H(18) 1.000 no
C(22) H(19) 0.950 no
C(23) H(20) 0.950 no
C(24) H(21) 0.950 no
C(25) H(22) 0.950 no
C(26) H(23) 0.950 no
C(28) H(24) 0.950 no
C(29) H(25) 0.950 no
C(30) H(26) 0.950 no
C(31) H(27) 0.950 no
C(32) H(28) 0.950 no
C(34) H(29) 0.950 no
C(35) H(30) 0.950 no
C(36) H(31) 0.950 no
C(37) H(32) 0.950 no
C(38) H(33) 0.950 no

loop_
_geom_contact_atom_site_label_1
_geom_contact_atom_site_label_2
_geom_contact_distance
_geom_contact_site_symmetry_2
Ru(1) C(1) 2.952(3) .
Ru(1) C(2) 3.458(3) .
Ru(1) C(7) 3.140(3) .
Ru(1) C(21) 3.582(3) .
Ru(1) C(27) 3.414(3) .
Ru(1) C(33) 3.531(3) .
P(1) O(1) 2.984(2) .
P(1) C(9) 3.061(4) .
P(1) C(19) 3.212(4) .
P(1) C(20) 3.368(5) .
P(1) C(22) 2.843(4) .
P(1) C(26) 2.736(4) .
P(1) C(28) 2.816(4) .
P(1) C(32) 2.797(4) .
P(1) C(34) 2.824(4) .
P(1) C(38) 2.808(4) .
O(1) P(1) 2.984(2) .
O(1) C(2) 2.389(4) .
O(1) C(6) 2.353(4) .
O(1) C(7) 2.781(4) .
O(1) C(8) 2.920(4) .
O(1) C(9) 3.488(4) .
O(1) C(17) 3.386(5) .
O(1) C(18) 3.109(5) .
O(1) C(26) 3.335(5) .
O(1) C(33) 3.358(4) .
O(1) C(34) 3.096(4) .
C(1) Ru(1) 2.952(3) .
C(1) C(3) 2.428(4) .
C(1) C(4) 2.825(4) .
C(1) C(5) 2.425(4) .
C(1) C(7) 2.485(4) .
C(1) C(8) 3.008(4) .
C(1) C(17) 3.582(6) .
C(2) Ru(1) 3.458(3) .
C(2) O(1) 2.389(4) .
C(2) C(4) 2.435(4) .
C(2) C(5) 2.787(4) .
C(2) C(6) 2.411(4) .
C(2) C(8) 2.495(5) .
C(3) C(1) 2.428(4) .
C(3) C(5) 2.410(4) .
C(3) C(6) 2.782(4) .
C(3) C(7) 2.549(5) .
C(3) C(8) 3.590(5) .
C(3) C(10) 2.516(4) .
C(3) C(11) 3.044(5) .
C(4) C(1) 2.825(4) .
C(4) C(2) 2.435(4) .
C(4) C(6) 2.430(5) .
C(4) C(11) 2.495(5) .
C(4) C(15) 2.509(5) .
C(5) C(1) 2.425(4) .
C(5) C(2) 2.787(4) .
C(5) C(3) 2.410(4) .
C(5) C(10) 2.497(5) .
C(5) C(15) 3.049(6) .
C(6) O(1) 2.353(4) .
C(6) C(2) 2.411(4) .
C(6) C(3) 2.782(4) .
C(6) C(4) 2.430(5) .
C(7) Ru(1) 3.140(3) .
C(7) O(1) 2.781(4) .
C(7) C(1) 2.485(4) .
C(7) C(3) 2.549(5) .
C(7) C(9) 2.556(5) .
C(8) O(1) 2.920(4) .
C(8) C(1) 3.008(4) .
C(8) C(2) 2.495(5) .
C(8) C(3) 3.590(5) .
C(8) C(16) 3.098(6) .
C(8) C(17) 3.235(6) .
C(9) P(1) 3.061(4) .
C(9) O(1) 3.488(4) .
C(9) C(7) 2.556(5) .
C(9) C(16) 3.122(6) .
C(9) C(20) 3.396(6) .
C(9) C(21) 3.344(5) .
C(9) C(32) 3.549(6) .
C(10) C(3) 2.516(4) .
C(10) C(5) 2.497(5) .
C(10) C(12) 2.425(6) .
C(10) C(13) 2.816(6) .
C(10) C(14) 2.419(6) .
C(11) C(3) 3.044(5) .
C(11) C(4) 2.495(5) .
C(11) C(13) 2.403(7) .
C(11) C(14) 2.761(6) .
C(11) C(15) 2.385(6) .
C(12) C(10) 2.425(6) .
C(12) C(14) 2.375(7) .
C(12) C(15) 2.752(6) .
C(13) C(10) 2.816(6) .
C(13) C(11) 2.403(7) .
C(13) C(15) 2.419(6) .
C(14) C(10) 2.419(6) .
C(14) C(11) 2.761(6) .
C(14) C(12) 2.375(7) .
C(15) C(4) 2.509(5) .
C(15) C(5) 3.049(6) .
C(15) C(11) 2.385(6) .
C(15) C(12) 2.752(6) .
C(15) C(13) 2.419(6) .
C(15) C(16) 3.572(7) 1_565
C(16) C(8) 3.098(6) .
C(16) C(9) 3.122(6) .
C(16) C(15) 3.572(7) 1_545
C(16) C(18) 2.265(7) .
C(16) C(19) 2.254(7) .
C(17) O(1) 3.386(5) .
C(17) C(1) 3.582(6) .
C(17) C(8) 3.235(6) .
C(17) C(19) 2.294(8) .
C(17) C(20) 2.296(7) .
C(18) O(1) 3.109(5) .
C(18) C(16) 2.265(7) .
C(18) C(20) 2.260(7) .
C(19) P(1) 3.212(4) .
C(19) C(16) 2.254(7) .
C(19) C(17) 2.294(8) .
C(19) C(27) 3.504(6) .
C(19) C(34) 3.554(6) .
C(20) P(1) 3.368(5) .
C(20) C(9) 3.396(6) .
C(20) C(17) 2.296(7) .
C(20) C(18) 2.260(7) .
C(20) C(27) 3.313(6) .
C(20) C(32) 3.510(7) .
C(21) Ru(1) 3.582(3) .
C(21) C(9) 3.344(5) .
C(21) C(23) 2.415(6) .
C(21) C(24) 2.788(6) .
C(21) C(25) 2.400(7) .
C(21) C(27) 2.924(5) .
C(21) C(32) 3.463(5) .
C(21) C(33) 2.801(4) .
C(21) C(38) 3.147(5) .
C(22) P(1) 2.843(4) .
C(22) C(24) 2.411(9) .
C(22) C(25) 2.759(8) .
C(22) C(26) 2.396(7) .
C(22) C(27) 3.174(5) .
C(22) C(32) 3.310(6) .
C(23) C(21) 2.415(6) .
C(23) C(25) 2.354(10) .
C(23) C(26) 2.767(8) .
C(24) C(21) 2.788(6) .
C(24) C(22) 2.411(9) .
C(24) C(26) 2.427(7) .
C(25) C(21) 2.400(7) .
C(25) C(22) 2.759(8) .
C(25) C(23) 2.354(10) .
C(26) P(1) 2.736(4) .
C(26) O(1) 3.335(5) .
C(26) C(22) 2.396(7) .
C(26) C(23) 2.767(8) .
C(26) C(24) 2.427(7) .
C(26) C(33) 3.226(5) .
C(26) C(38) 3.575(6) .
C(27) Ru(1) 3.414(3) .
C(27) C(19) 3.504(6) .
C(27) C(20) 3.313(6) .
C(27) C(21) 2.924(5) .
C(27) C(22) 3.174(5) .
C(27) C(29) 2.412(6) .
C(27) C(30) 2.801(5) .
C(27) C(31) 2.426(6) .
C(27) C(33) 2.883(5) .
C(27) C(38) 3.382(6) .
C(28) P(1) 2.816(4) .
C(28) C(30) 2.419(6) .
C(28) C(31) 2.764(6) .
C(28) C(32) 2.396(6) .
C(28) C(33) 3.100(5) .
C(28) C(38) 3.336(6) .
C(29) C(27) 2.412(6) .
C(29) C(31) 2.356(8) .
C(29) C(32) 2.742(7) .
C(30) C(27) 2.801(5) .
C(30) C(28) 2.419(6) .
C(30) C(32) 2.380(7) .
C(31) C(27) 2.426(6) .
C(31) C(28) 2.764(6) .
C(31) C(29) 2.356(8) .
C(32) P(1) 2.797(4) .
C(32) C(9) 3.549(6) .
C(32) C(20) 3.510(7) .
C(32) C(21) 3.463(5) .
C(32) C(22) 3.310(6) .
C(32) C(28) 2.396(6) .
C(32) C(29) 2.742(7) .
C(32) C(30) 2.380(7) .
C(33) Ru(1) 3.531(3) .
C(33) O(1) 3.358(4) .
C(33) C(21) 2.801(4) .
C(33) C(26) 3.226(5) .
C(33) C(27) 2.883(5) .
C(33) C(28) 3.100(5) .
C(33) C(35) 2.412(5) .
C(33) C(36) 2.792(6) .
C(33) C(37) 2.408(6) .
C(34) P(1) 2.824(4) .
C(34) O(1) 3.096(4) .
C(34) C(19) 3.554(6) .
C(34) C(36) 2.404(6) .
C(34) C(37) 2.765(7) .
C(34) C(38) 2.401(6) .
C(35) C(33) 2.412(5) .
C(35) C(37) 2.388(7) .
C(35) C(38) 2.764(6) .
C(36) C(33) 2.792(6) .
C(36) C(34) 2.404(6) .
C(36) C(38) 2.398(6) .
C(37) C(33) 2.408(6) .
C(37) C(34) 2.765(7) .
C(37) C(35) 2.388(7) .
C(38) P(1) 2.808(4) .
C(38) C(21) 3.147(5) .
C(38) C(26) 3.575(6) .
C(38) C(27) 3.382(6) .
C(38) C(28) 3.336(6) .
C(38) C(34) 2.401(6) .
C(38) C(35) 2.764(6) .
C(38) C(36) 2.398(6) .
Ru(1) H(5) 3.273 .
Ru(1) H(6) 2.751 .
Ru(1) H(7) 2.783 .
Ru(1) H(8) 2.783 .
Ru(1) H(14) 2.859 .
Ru(1) H(15) 2.928 .
Ru(1) H(16) 2.945 .
Ru(1) H(17) 2.922 .
Ru(1) H(18) 2.887 .
Ru(1) H(29) 3.105 .
P(1) H(7) 2.914 .
P(1) H(17) 3.212 .
P(1) H(18) 3.535 .
P(1) H(19) 2.968 .
P(1) H(23) 2.790 .
P(1) H(24) 2.927 .
P(1) H(28) 2.882 .
P(1) H(29) 2.915 .
P(1) H(33) 2.892 .
O(1) H(3) 2.543 .
O(1) H(5) 2.704 .
O(1) H(16) 3.156 .
O(1) H(23) 2.591 .
O(1) H(26) 3.215 1_565
O(1) H(27) 3.372 1_565
O(1) H(29) 2.513 .
C(1) H(1) 3.284 .
C(1) H(2) 3.276 .
C(1) H(3) 2.031 .
C(1) H(4) 3.304 .
C(1) H(5) 2.722 .
C(1) H(6) 3.509 .
C(1) H(12) 3.531 2_445
C(1) H(15) 3.514 .
C(1) H(16) 3.581 .
C(1) H(23) 3.409 .
C(1) H(27) 3.159 1_565
C(1) H(29) 3.592 .
C(2) H(1) 2.031 .
C(2) H(3) 3.272 .
C(2) H(4) 2.059 .
C(2) H(5) 2.059 .
C(2) H(6) 2.867 .
C(2) H(12) 3.313 2_445
C(2) H(21) 2.927 3_565
C(2) H(27) 3.542 1_565
C(3) H(2) 3.271 .
C(3) H(4) 2.607 .
C(3) H(5) 3.166 .
C(3) H(9) 2.806 .
C(3) H(12) 2.987 2_445
C(3) H(21) 2.872 3_565
C(3) H(31) 3.138 1_455
C(4) H(1) 2.054 .
C(4) H(2) 2.038 .
C(4) H(3) 3.282 .
C(4) H(9) 2.655 .
C(4) H(12) 2.844 2_445
C(4) H(13) 2.672 .
C(4) H(14) 3.486 1_565
C(5) H(1) 3.268 .
C(5) H(3) 2.047 .
C(5) H(11) 3.212 2_445
C(5) H(12) 3.031 2_445
C(5) H(13) 2.846 .
C(5) H(14) 3.473 1_565
C(5) H(18) 2.922 1_565
C(6) H(2) 2.047 .
C(6) H(12) 3.391 2_445
C(6) H(16) 3.577 .
C(6) H(17) 3.134 2_555
C(6) H(18) 3.429 1_565
C(6) H(27) 3.375 1_565
C(7) H(1) 2.719 .
C(7) H(6) 2.115 .
C(7) H(7) 2.689 .
C(7) H(8) 3.349 .
C(7) H(21) 3.248 3_565
C(7) H(22) 3.426 3_565
C(7) H(23) 3.474 .
C(8) H(4) 2.056 .
C(8) H(5) 2.056 .
C(8) H(7) 2.053 .
C(8) H(8) 2.053 .
C(8) H(14) 3.137 .
C(8) H(15) 3.402 .
C(9) H(4) 3.045 .
C(9) H(5) 2.629 .
C(9) H(6) 2.031 .
C(9) H(14) 3.128 .
C(9) H(20) 3.006 3_555
C(9) H(28) 2.862 .
C(10) H(1) 2.677 .
C(10) H(2) 2.658 .
C(10) H(9) 2.041 .
C(10) H(10) 3.275 .
C(10) H(12) 3.272 .
C(10) H(12) 3.548 2_445
C(10) H(13) 2.033 .
C(10) H(14) 2.776 1_565
C(11) H(1) 2.839 .
C(11) H(8) 3.122 1_565
C(11) H(10) 2.037 .
C(11) H(11) 3.263 .
C(11) H(13) 3.246 .
C(11) H(14) 3.096 1_565
C(12) H(6) 3.341 1_565
C(12) H(8) 3.498 1_565
C(12) H(9) 2.042 .
C(12) H(11) 2.015 .
C(12) H(12) 3.232 .
C(12) H(14) 3.317 1_565
C(12) H(24) 2.962 1_465
C(12) H(25) 3.293 1_465
C(13) H(6) 3.574 1_565
C(13) H(9) 3.251 .
C(13) H(10) 2.000 .
C(13) H(12) 2.052 .
C(13) H(13) 3.273 .
C(13) H(13) 3.234 2_455
C(13) H(14) 3.241 1_565
C(13) H(15) 3.408 2_455
C(13) H(24) 2.990 1_465
C(13) H(25) 3.572 1_465
C(14) H(10) 3.235 .
C(14) H(11) 2.060 .
C(14) H(13) 2.026 .
C(14) H(13) 3.524 2_455
C(14) H(14) 2.944 1_565
C(14) H(15) 2.716 2_455
C(15) H(2) 2.810 .
C(15) H(9) 3.248 .
C(15) H(11) 3.278 .
C(15) H(11) 3.576 2_445
C(15) H(12) 2.032 .
C(15) H(14) 2.684 1_565
C(15) H(15) 2.935 2_455
C(16) H(2) 3.262 1_545
C(16) H(6) 2.930 .
C(16) H(8) 3.025 .
C(16) H(15) 2.165 .
C(16) H(16) 3.232 .
C(16) H(17) 3.218 .
C(16) H(18) 2.146 .
C(16) H(30) 2.840 2_545
C(17) H(6) 3.097 .
C(17) H(14) 2.144 .
C(17) H(16) 2.185 .
C(17) H(17) 3.260 .
C(17) H(18) 3.258 .
C(17) H(25) 3.401 2_555
C(17) H(30) 3.168 2_545
C(18) H(3) 3.379 2_545
C(18) H(14) 3.233 .
C(18) H(15) 2.200 .
C(18) H(17) 2.122 .
C(18) H(18) 3.222 .
C(18) H(25) 3.358 2_555
C(18) H(29) 2.939 .
C(18) H(30) 3.505 2_545
C(19) H(3) 2.905 2_545
C(19) H(14) 3.216 .
C(19) H(15) 3.259 .
C(19) H(16) 2.124 .
C(19) H(18) 2.146 .
C(19) H(29) 2.962 .
C(19) H(30) 3.452 2_545
C(20) H(2) 3.050 1_545
C(20) H(8) 3.344 .
C(20) H(14) 2.135 .
C(20) H(15) 3.261 .
C(20) H(16) 3.224 .
C(20) H(17) 2.140 .
C(20) H(30) 3.058 2_545
C(21) H(5) 3.421 .
C(21) H(7) 2.661 .
C(21) H(19) 2.032 .
C(21) H(20) 3.268 .
C(21) H(22) 3.256 .
C(21) H(23) 2.038 .
C(21) H(28) 3.229 .
C(21) H(33) 2.851 .
C(22) H(7) 3.084 .
C(22) H(20) 2.065 .
C(22) H(21) 3.272 .
C(22) H(23) 3.255 .
C(22) H(28) 3.020 .
C(22) H(33) 3.212 .
C(23) H(7) 3.587 3_555
C(23) H(8) 3.348 3_555
C(23) H(9) 3.478 3_565
C(23) H(19) 2.077 .
C(23) H(21) 1.996 .
C(23) H(22) 3.207 .
C(23) H(28) 3.092 3_555
C(24) H(5) 3.572 3_565
C(24) H(19) 3.261 .
C(24) H(20) 1.987 .
C(24) H(22) 2.029 .
C(24) H(23) 3.283 .
C(24) H(27) 3.158 3_555
C(24) H(28) 3.395 3_555
C(25) H(5) 3.429 .
C(25) H(5) 3.464 3_565
C(25) H(20) 3.213 .
C(25) H(21) 2.038 .
C(25) H(22) 3.032 3_565
C(25) H(23) 2.054 .
C(26) H(5) 2.864 .
C(26) H(7) 3.172 .
C(26) H(19) 3.256 .
C(26) H(21) 3.284 .
C(26) H(22) 2.044 .
C(26) H(33) 3.473 .
C(27) H(17) 3.298 .
C(27) H(18) 2.956 .
C(27) H(19) 2.723 .
C(27) H(24) 2.040 .
C(27) H(25) 3.266 .
C(27) H(27) 3.279 .
C(27) H(28) 2.050 .
C(27) H(33) 3.176 .
C(28) H(10) 3.295 1_645
C(28) H(16) 3.589 2_545
C(28) H(17) 3.182 .
C(28) H(18) 3.399 .
C(28) H(25) 2.042 .
C(28) H(26) 3.276 .
C(28) H(28) 3.256 .
C(28) H(33) 3.222 .
C(29) H(16) 3.207 2_545
C(29) H(24) 2.048 .
C(29) H(26) 2.031 .
C(29) H(27) 3.214 .
C(30) H(3) 3.496 1_545
C(30) H(24) 3.273 .
C(30) H(25) 2.023 .
C(30) H(27) 1.995 .
C(30) H(28) 3.229 .
C(31) H(18) 3.301 .
C(31) H(21) 3.433 3_555
C(31) H(25) 3.210 .
C(31) H(26) 2.003 .
C(31) H(28) 2.029 .
C(32) H(7) 3.456 .
C(32) H(8) 3.429 .
C(32) H(18) 2.889 .
C(32) H(19) 2.628 .
C(32) H(20) 3.575 3_555
C(32) H(24) 3.262 .
C(32) H(26) 3.238 .
C(32) H(27) 2.027 .
C(33) H(17) 3.347 .
C(33) H(23) 3.024 .
C(33) H(24) 2.627 .
C(33) H(29) 2.049 .
C(33) H(30) 3.269 .
C(33) H(32) 3.262 .
C(33) H(33) 2.035 .
C(34) H(2) 3.522 2_545
C(34) H(16) 3.582 .
C(34) H(17) 3.127 .
C(34) H(23) 3.566 .
C(34) H(24) 3.395 .
C(34) H(26) 3.111 1_565
C(34) H(30) 2.025 .
C(34) H(31) 3.261 .
C(34) H(33) 3.263 .
C(35) H(2) 3.189 2_545
C(35) H(11) 3.416 1_645
C(35) H(13) 3.355 2_545
C(35) H(26) 3.161 1_565
C(35) H(29) 2.026 .
C(35) H(31) 2.043 .
C(35) H(32) 3.247 .
C(36) H(1) 3.454 1_655
C(36) H(11) 3.249 1_645
C(36) H(13) 3.275 2_545
C(36) H(29) 3.260 .
C(36) H(30) 2.037 .
C(36) H(32) 2.022 .
C(36) H(33) 3.251 .
C(37) H(10) 3.054 1_645
C(37) H(11) 3.355 1_645
C(37) H(24) 3.595 .
C(37) H(30) 3.245 .
C(37) H(31) 2.028 .
C(37) H(33) 2.030 .
C(38) H(10) 3.153 1_645
C(38) H(23) 3.595 .
C(38) H(24) 2.776 .
C(38) H(29) 3.261 .
C(38) H(31) 3.256 .
C(38) H(32) 2.029 .
H(1) C(1) 3.284 .
H(1) C(2) 2.031 .
H(1) C(4) 2.054 .
H(1) C(5) 3.268 .
H(1) C(7) 2.719 .
H(1) C(10) 2.677 .
H(1) C(11) 2.839 .
H(1) C(36) 3.454 1_455
H(1) H(4) 2.414 .
H(1) H(5) 3.370 .
H(1) H(9) 2.470 .
H(1) H(12) 3.416 2_445
H(1) H(21) 2.900 3_565
H(1) H(31) 2.625 1_455
H(2) C(1) 3.276 .
H(2) C(3) 3.271 .
H(2) C(4) 2.038 .
H(2) C(6) 2.047 .
H(2) C(10) 2.658 .
H(2) C(15) 2.810 .
H(2) C(16) 3.262 1_565
H(2) C(20) 3.050 1_565
H(2) C(34) 3.522 2_555
H(2) C(35) 3.189 2_555
H(2) H(3) 2.343 .
H(2) H(11) 2.964 2_445
H(2) H(12) 3.457 2_445
H(2) H(13) 2.468 .
H(2) H(14) 2.966 1_565
H(2) H(17) 3.507 2_555
H(2) H(18) 2.531 1_565
H(2) H(29) 3.474 2_555
H(2) H(30) 2.871 2_555
H(3) O(1) 2.543 .
H(3) C(1) 2.031 .
H(3) C(2) 3.272 .
H(3) C(4) 3.282 .
H(3) C(5) 2.047 .
H(3) C(18) 3.379 2_555
H(3) C(19) 2.905 2_555
H(3) C(30) 3.496 1_565
H(3) H(2) 2.343 .
H(3) H(16) 3.185 .
H(3) H(16) 3.278 2_555
H(3) H(17) 2.278 2_555
H(3) H(18) 3.409 1_565
H(3) H(26) 3.308 1_565
H(3) H(29) 3.378 .
H(4) C(1) 3.304 .
H(4) C(2) 2.059 .
H(4) C(3) 2.607 .
H(4) C(8) 2.056 .
H(4) C(9) 3.045 .
H(4) H(1) 2.414 .
H(4) H(5) 1.601 .
H(4) H(6) 2.348 .
H(4) H(7) 3.124 .
H(4) H(21) 3.222 3_565
H(4) H(22) 3.250 3_565
H(4) H(31) 3.250 1_455
H(4) H(32) 2.852 1_455
H(5) Ru(1) 3.273 .
H(5) O(1) 2.704 .
H(5) C(1) 2.722 .
H(5) C(2) 2.059 .
H(5) C(3) 3.166 .
H(5) C(8) 2.056 .
H(5) C(9) 2.629 .
H(5) C(21) 3.421 .
H(5) C(24) 3.572 3_565
H(5) C(25) 3.429 .
H(5) C(25) 3.464 3_565
H(5) C(26) 2.864 .
H(5) H(1) 3.370 .
H(5) H(4) 1.601 .
H(5) H(6) 2.889 .
H(5) H(7) 2.412 .
H(5) H(8) 3.534 .
H(5) H(21) 2.992 3_565
H(5) H(22) 3.572 .
H(5) H(22) 2.759 3_565
H(5) H(23) 2.640 .
H(6) Ru(1) 2.751 .
H(6) C(1) 3.509 .
H(6) C(2) 2.867 .
H(6) C(7) 2.115 .
H(6) C(9) 2.031 .
H(6) C(12) 3.341 1_545
H(6) C(13) 3.574 1_545
H(6) C(16) 2.930 .
H(6) C(17) 3.097 .
H(6) H(4) 2.348 .
H(6) H(5) 2.889 .
H(6) H(7) 2.822 .
H(6) H(8) 2.255 .
H(6) H(10) 3.351 1_545
H(6) H(14) 2.720 .
H(6) H(15) 3.067 .
H(6) H(31) 3.330 1_455
H(6) H(32) 3.221 1_455
H(7) Ru(1) 2.783 .
H(7) P(1) 2.914 .
H(7) C(7) 2.689 .
H(7) C(8) 2.053 .
H(7) C(21) 2.661 .
H(7) C(22) 3.084 .
H(7) C(23) 3.587 3_555
H(7) C(26) 3.172 .
H(7) C(32) 3.456 .
H(7) H(4) 3.124 .
H(7) H(5) 2.412 .
H(7) H(6) 2.822 .
H(7) H(8) 1.656 .
H(7) H(19) 3.314 .
H(7) H(20) 2.803 3_555
H(7) H(23) 3.469 .
H(7) H(28) 2.694 .
H(8) Ru(1) 2.783 .
H(8) C(7) 3.349 .
H(8) C(8) 2.053 .
H(8) C(11) 3.122 1_545
H(8) C(12) 3.498 1_545
H(8) C(16) 3.025 .
H(8) C(20) 3.344 .
H(8) C(23) 3.348 3_555
H(8) C(32) 3.429 .
H(8) H(5) 3.534 .
H(8) H(6) 2.255 .
H(8) H(7) 1.656 .
H(8) H(9) 2.967 1_545
H(8) H(14) 2.764 .
H(8) H(18) 3.387 .
H(8) H(20) 2.407 3_555
H(8) H(28) 2.687 .
H(9) C(3) 2.806 .
H(9) C(4) 2.655 .
H(9) C(10) 2.041 .
H(9) C(12) 2.042 .
H(9) C(13) 3.251 .
H(9) C(15) 3.248 .
H(9) C(23) 3.478 3_565
H(9) H(1) 2.470 .
H(9) H(8) 2.967 1_565
H(9) H(10) 2.332 .
H(9) H(20) 2.927 3_565
H(9) H(21) 3.257 3_565
H(10) C(10) 3.275 .
H(10) C(11) 2.037 .
H(10) C(13) 2.000 .
H(10) C(14) 3.235 .
H(10) C(28) 3.295 1_465
H(10) C(37) 3.054 1_465
H(10) C(38) 3.153 1_465
H(10) H(6) 3.351 1_565
H(10) H(9) 2.332 .
H(10) H(11) 2.306 .
H(10) H(24) 2.630 1_465
H(10) H(25) 3.399 1_465
H(10) H(32) 2.970 1_465
H(10) H(33) 3.146 1_465
H(11) C(5) 3.212 2_455
H(11) C(11) 3.263 .
H(11) C(12) 2.015 .
H(11) C(14) 2.060 .
H(11) C(15) 3.278 .
H(11) C(15) 3.576 2_455
H(11) C(35) 3.416 1_465
H(11) C(36) 3.249 1_465
H(11) C(37) 3.355 1_465
H(11) H(2) 2.964 2_455
H(11) H(10) 2.306 .
H(11) H(12) 2.365 .
H(11) H(13) 2.694 2_455
H(11) H(24) 2.732 1_465
H(11) H(31) 3.582 1_465
H(12) C(1) 3.531 2_455
H(12) C(2) 3.313 2_455
H(12) C(3) 2.987 2_455
H(12) C(4) 2.844 2_455
H(12) C(5) 3.031 2_455
H(12) C(6) 3.391 2_455
H(12) C(10) 3.272 .
H(12) C(10) 3.548 2_455
H(12) C(12) 3.232 .
H(12) C(13) 2.052 .
H(12) C(15) 2.032 .
H(12) H(1) 3.416 2_455
H(12) H(2) 3.457 2_455
H(12) H(11) 2.365 .
H(12) H(13) 2.323 .
H(12) H(13) 3.268 2_455
H(12) H(14) 3.463 1_565
H(12) H(15) 2.686 2_455
H(12) H(31) 3.179 2_555
H(13) C(4) 2.672 .
H(13) C(5) 2.846 .
H(13) C(10) 2.033 .
H(13) C(11) 3.246 .
H(13) C(13) 3.273 .
H(13) C(13) 3.234 2_445
H(13) C(14) 2.026 .
H(13) C(14) 3.524 2_445
H(13) C(35) 3.355 2_555
H(13) C(36) 3.275 2_555
H(13) H(2) 2.468 .
H(13) H(11) 2.694 2_445
H(13) H(12) 2.323 .
H(13) H(12) 3.268 2_445
H(13) H(14) 3.069 1_565
H(13) H(15) 3.063 2_455
H(13) H(30) 3.125 2_555
H(13) H(31) 2.983 2_555
H(14) Ru(1) 2.859 .
H(14) C(4) 3.486 1_545
H(14) C(5) 3.473 1_545
H(14) C(8) 3.137 .
H(14) C(9) 3.128 .
H(14) C(10) 2.776 1_545
H(14) C(11) 3.096 1_545
H(14) C(12) 3.317 1_545
H(14) C(13) 3.241 1_545
H(14) C(14) 2.944 1_545
H(14) C(15) 2.684 1_545
H(14) C(17) 2.144 .
H(14) C(18) 3.233 .
H(14) C(19) 3.216 .
H(14) C(20) 2.135 .
H(14) H(2) 2.966 1_545
H(14) H(6) 2.720 .
H(14) H(8) 2.764 .
H(14) H(12) 3.463 1_545
H(14) H(13) 3.069 1_545
H(14) H(15) 2.587 .
H(14) H(18) 2.562 .
H(14) H(30) 3.026 2_545
H(15) Ru(1) 2.928 .
H(15) C(1) 3.514 .
H(15) C(8) 3.402 .
H(15) C(13) 3.408 2_445
H(15) C(14) 2.716 2_445
H(15) C(15) 2.935 2_445
H(15) C(16) 2.165 .
H(15) C(18) 2.200 .
H(15) C(19) 3.259 .
H(15) C(20) 3.261 .
H(15) H(6) 3.067 .
H(15) H(12) 2.686 2_445
H(15) H(13) 3.063 2_445
H(15) H(14) 2.587 .
H(15) H(16) 2.635 .
H(15) H(25) 3.174 2_555
H(15) H(30) 3.574 2_545
H(16) Ru(1) 2.945 .
H(16) O(1) 3.156 .
H(16) C(1) 3.581 .
H(16) C(6) 3.577 .
H(16) C(16) 3.232 .
H(16) C(17) 2.185 .
H(16) C(19) 2.124 .
H(16) C(20) 3.224 .
H(16) C(28) 3.589 2_555
H(16) C(29) 3.207 2_555
H(16) C(34) 3.582 .
H(16) H(3) 3.185 .
H(16) H(3) 3.278 2_545
H(16) H(15) 2.635 .
H(16) H(17) 2.543 .
H(16) H(17) 3.145 2_555
H(16) H(18) 3.230 2_555
H(16) H(25) 3.116 2_555
H(16) H(29) 2.671 .
H(17) Ru(1) 2.922 .
H(17) P(1) 3.212 .
H(17) C(6) 3.134 2_545
H(17) C(16) 3.218 .
H(17) C(17) 3.260 .
H(17) C(18) 2.122 .
H(17) C(20) 2.140 .
H(17) C(27) 3.298 .
H(17) C(28) 3.182 .
H(17) C(33) 3.347 .
H(17) C(34) 3.127 .
H(17) H(2) 3.507 2_545
H(17) H(3) 2.278 2_545
H(17) H(16) 2.543 .
H(17) H(16) 3.145 2_545
H(17) H(18) 2.569 .
H(17) H(24) 3.009 .
H(17) H(29) 2.724 .
H(18) Ru(1) 2.887 .
H(18) P(1) 3.535 .
H(18) C(5) 2.922 1_545
H(18) C(6) 3.429 1_545
H(18) C(16) 2.146 .
H(18) C(17) 3.258 .
H(18) C(18) 3.222 .
H(18) C(19) 2.146 .
H(18) C(27) 2.956 .
H(18) C(28) 3.399 .
H(18) C(31) 3.301 .
H(18) C(32) 2.889 .
H(18) H(2) 2.531 1_545
H(18) H(3) 3.409 1_545
H(18) H(8) 3.387 .
H(18) H(14) 2.562 .
H(18) H(16) 3.230 2_545
H(18) H(17) 2.569 .
H(18) H(28) 3.145 .
H(18) H(30) 3.389 2_545
H(19) P(1) 2.968 .
H(19) C(21) 2.032 .
H(19) C(23) 2.077 .
H(19) C(24) 3.261 .
H(19) C(26) 3.256 .
H(19) C(27) 2.723 .
H(19) C(32) 2.628 .
H(19) H(7) 3.314 .
H(19) H(20) 2.375 .
H(19) H(28) 2.436 .
H(19) H(33) 3.346 .
H(20) C(9) 3.006 3_555
H(20) C(21) 3.268 .
H(20) C(22) 2.065 .
H(20) C(24) 1.987 .
H(20) C(25) 3.213 .
H(20) C(32) 3.575 3_555
H(20) H(7) 2.803 3_555
H(20) H(8) 2.407 3_555
H(20) H(9) 2.927 3_565
H(20) H(19) 2.375 .
H(20) H(21) 2.286 .
H(20) H(28) 2.676 3_555
H(21) C(2) 2.927 3_565
H(21) C(3) 2.872 3_565
H(21) C(7) 3.248 3_565
H(21) C(22) 3.272 .
H(21) C(23) 1.996 .
H(21) C(25) 2.038 .
H(21) C(26) 3.284 .
H(21) C(31) 3.433 3_555
H(21) H(1) 2.900 3_565
H(21) H(4) 3.222 3_565
H(21) H(5) 2.992 3_565
H(21) H(9) 3.257 3_565
H(21) H(20) 2.286 .
H(21) H(22) 2.333 .
H(21) H(27) 2.644 3_555
H(21) H(28) 3.234 3_555
H(22) C(7) 3.426 3_565
H(22) C(21) 3.256 .
H(22) C(23) 3.207 .
H(22) C(24) 2.029 .
H(22) C(25) 3.032 3_565
H(22) C(26) 2.044 .
H(22) H(4) 3.250 3_565
H(22) H(5) 3.572 .
H(22) H(5) 2.759 3_565
H(22) H(21) 2.333 .
H(22) H(22) 2.589 3_565
H(22) H(23) 2.351 .
H(22) H(27) 3.581 1_565
H(23) P(1) 2.790 .
H(23) O(1) 2.591 .
H(23) C(1) 3.409 .
H(23) C(7) 3.474 .
H(23) C(21) 2.038 .
H(23) C(22) 3.255 .
H(23) C(24) 3.283 .
H(23) C(25) 2.054 .
H(23) C(33) 3.024 .
H(23) C(34) 3.566 .
H(23) C(38) 3.595 .
H(23) H(5) 2.640 .
H(23) H(7) 3.469 .
H(23) H(22) 2.351 .
H(23) H(26) 3.068 1_565
H(23) H(27) 2.957 1_565
H(24) P(1) 2.927 .
H(24) C(12) 2.962 1_645
H(24) C(13) 2.990 1_645
H(24) C(27) 2.040 .
H(24) C(29) 2.048 .
H(24) C(30) 3.273 .
H(24) C(32) 3.262 .
H(24) C(33) 2.627 .
H(24) C(34) 3.395 .
H(24) C(37) 3.595 .
H(24) C(38) 2.776 .
H(24) H(10) 2.630 1_645
H(24) H(11) 2.732 1_645
H(24) H(17) 3.009 .
H(24) H(25) 2.343 .
H(24) H(33) 2.865 .
H(25) C(12) 3.293 1_645
H(25) C(13) 3.572 1_645
H(25) C(17) 3.401 2_545
H(25) C(18) 3.358 2_545
H(25) C(27) 3.266 .
H(25) C(28) 2.042 .
H(25) C(30) 2.023 .
H(25) C(31) 3.210 .
H(25) H(10) 3.399 1_645
H(25) H(15) 3.174 2_545
H(25) H(16) 3.116 2_545
H(25) H(24) 2.343 .
H(25) H(26) 2.326 .
H(25) H(30) 3.476 1_545
H(26) O(1) 3.215 1_545
H(26) C(28) 3.276 .
H(26) C(29) 2.031 .
H(26) C(31) 2.003 .
H(26) C(32) 3.238 .
H(26) C(34) 3.111 1_545
H(26) C(35) 3.161 1_545
H(26) H(3) 3.308 1_545
H(26) H(23) 3.068 1_545
H(26) H(25) 2.326 .
H(26) H(27) 2.294 .
H(26) H(29) 3.197 1_545
H(26) H(30) 3.287 1_545
H(27) O(1) 3.372 1_545
H(27) C(1) 3.159 1_545
H(27) C(2) 3.542 1_545
H(27) C(6) 3.375 1_545
H(27) C(24) 3.158 3_555
H(27) C(27) 3.279 .
H(27) C(29) 3.214 .
H(27) C(30) 1.995 .
H(27) C(32) 2.027 .
H(27) H(21) 2.644 3_555
H(27) H(22) 3.581 1_545
H(27) H(23) 2.957 1_545
H(27) H(26) 2.294 .
H(27) H(28) 2.321 .
H(28) P(1) 2.882 .
H(28) C(9) 2.862 .
H(28) C(21) 3.229 .
H(28) C(22) 3.020 .
H(28) C(23) 3.092 3_555
H(28) C(24) 3.395 3_555
H(28) C(27) 2.050 .
H(28) C(28) 3.256 .
H(28) C(30) 3.229 .
H(28) C(31) 2.029 .
H(28) H(7) 2.694 .
H(28) H(8) 2.687 .
H(28) H(18) 3.145 .
H(28) H(19) 2.436 .
H(28) H(20) 2.676 3_555
H(28) H(21) 3.234 3_555
H(28) H(27) 2.321 .
H(29) Ru(1) 3.105 .
H(29) P(1) 2.915 .
H(29) O(1) 2.513 .
H(29) C(1) 3.592 .
H(29) C(18) 2.939 .
H(29) C(19) 2.962 .
H(29) C(33) 2.049 .
H(29) C(35) 2.026 .
H(29) C(36) 3.260 .
H(29) C(38) 3.261 .
H(29) H(2) 3.474 2_545
H(29) H(3) 3.378 .
H(29) H(16) 2.671 .
H(29) H(17) 2.724 .
H(29) H(26) 3.197 1_565
H(29) H(30) 2.322 .
H(30) C(16) 2.840 2_555
H(30) C(17) 3.168 2_555
H(30) C(18) 3.505 2_555
H(30) C(19) 3.452 2_555
H(30) C(20) 3.058 2_555
H(30) C(33) 3.269 .
H(30) C(34) 2.025 .
H(30) C(36) 2.037 .
H(30) C(37) 3.245 .
H(30) H(2) 2.871 2_545
H(30) H(13) 3.125 2_545
H(30) H(14) 3.026 2_555
H(30) H(15) 3.574 2_555
H(30) H(18) 3.389 2_555
H(30) H(25) 3.476 1_565
H(30) H(26) 3.287 1_565
H(30) H(29) 2.322 .
H(30) H(31) 2.342 .
H(31) C(3) 3.138 1_655
H(31) C(34) 3.261 .
H(31) C(35) 2.043 .
H(31) C(37) 2.028 .
H(31) C(38) 3.256 .
H(31) H(1) 2.625 1_655
H(31) H(4) 3.250 1_655
H(31) H(6) 3.330 1_655
H(31) H(11) 3.582 1_645
H(31) H(12) 3.179 2_545
H(31) H(13) 2.983 2_545
H(31) H(30) 2.342 .
H(31) H(32) 2.325 .
H(32) C(33) 3.262 .
H(32) C(35) 3.247 .
H(32) C(36) 2.022 .
H(32) C(38) 2.029 .
H(32) H(4) 2.852 1_655
H(32) H(6) 3.221 1_655
H(32) H(10) 2.970 1_645
H(32) H(31) 2.325 .
H(32) H(33) 2.325 .
H(33) P(1) 2.892 .
H(33) C(21) 2.851 .
H(33) C(22) 3.212 .
H(33) C(26) 3.473 .
H(33) C(27) 3.176 .
H(33) C(28) 3.222 .
H(33) C(33) 2.035 .
H(33) C(34) 3.263 .
H(33) C(36) 3.251 .
H(33) C(37) 2.030 .
H(33) H(10) 3.146 1_645
H(33) H(19) 3.346 .
H(33) H(24) 2.865 .
H(33) H(32) 2.325 .

loop_
_geom_torsion_atom_site_label_1
_geom_torsion_atom_site_label_2
_geom_torsion_atom_site_label_3
_geom_torsion_atom_site_label_4
_geom_torsion
P(1) Ru(1) O(1) C(1) 160.5(2)
O(1) Ru(1) P(1) C(21) -68.12(15)
O(1) Ru(1) P(1) C(27) 168.73(14)
O(1) Ru(1) P(1) C(33) 50.49(14)
P(1) Ru(1) C(8) C(7) -72.0(2)
P(1) Ru(1) C(8) C(9) 46.0(2)
C(8) Ru(1) P(1) C(21) 14.73(18)
C(8) Ru(1) P(1) C(27) -108.42(16)
C(8) Ru(1) P(1) C(33) 133.34(16)
P(1) Ru(1) C(9) C(8) -138.4(2)
C(9) Ru(1) P(1) C(21) 40.78(17)
C(9) Ru(1) P(1) C(27) -82.38(16)
C(9) Ru(1) P(1) C(33) 159.38(16)
P(1) Ru(1) C(16) C(17) 140.9(2)
P(1) Ru(1) C(16) C(20) 22.6(3)
C(16) Ru(1) P(1) C(21) 128.4(2)
C(16) Ru(1) P(1) C(27) 5.2(2)
C(16) Ru(1) P(1) C(33) -113.0(2)
P(1) Ru(1) C(17) C(16) -84.6(4)
P(1) Ru(1) C(17) C(18) 29.6(4)
C(17) Ru(1) P(1) C(21) -176.4(3)
C(17) Ru(1) P(1) C(27) 60.4(3)
C(17) Ru(1) P(1) C(33) -57.8(3)
P(1) Ru(1) C(18) C(17) -165.0(2)
P(1) Ru(1) C(18) C(19) -45.9(3)
C(18) Ru(1) P(1) C(21) -156.6(2)
C(18) Ru(1) P(1) C(27) 80.2(2)
C(18) Ru(1) P(1) C(33) -38.0(2)
P(1) Ru(1) C(19) C(18) 140.0(3)
P(1) Ru(1) C(19) C(20) -101.6(2)
C(19) Ru(1) P(1) C(21) 178.4(2)
C(19) Ru(1) P(1) C(27) 55.29(19)
C(19) Ru(1) P(1) C(33) -62.95(19)
P(1) Ru(1) C(20) C(16) -163.4(2)
P(1) Ru(1) C(20) C(19) 80.7(2)
C(20) Ru(1) P(1) C(21) 142.05(19)
C(20) Ru(1) P(1) C(27) 18.89(17)
C(20) Ru(1) P(1) C(33) -99.35(18)
O(1) Ru(1) C(8) C(7) 10.3(2)
O(1) Ru(1) C(8) C(9) 128.2(2)
C(8) Ru(1) O(1) C(1) 47.0(2)
O(1) Ru(1) C(9) C(8) -55.6(2)
C(9) Ru(1) O(1) C(1) 77.2(2)
O(1) Ru(1) C(16) C(17) -12.9(4)
O(1) Ru(1) C(16) C(20) -131.2(2)
C(16) Ru(1) O(1) C(1) -38.6(3)
O(1) Ru(1) C(17) C(16) 171.5(2)
O(1) Ru(1) C(17) C(18) -74.2(3)
C(17) Ru(1) O(1) C(1) -46.7(2)
O(1) Ru(1) C(18) C(17) 110.4(2)
O(1) Ru(1) C(18) C(19) -130.5(3)
C(18) Ru(1) O(1) C(1) -82.8(2)
O(1) Ru(1) C(19) C(18) 55.9(3)
O(1) Ru(1) C(19) C(20) 174.3(2)
C(19) Ru(1) O(1) C(1) -111.9(2)
O(1) Ru(1) C(20) C(16) 105.4(3)
O(1) Ru(1) C(20) C(19) -10.5(5)
C(20) Ru(1) O(1) C(1) -105.0(3)
C(9) Ru(1) C(8) C(7) -118.0(3)
C(8) Ru(1) C(16) C(17) -96.7(3)
C(8) Ru(1) C(16) C(20) 145.1(2)
C(16) Ru(1) C(8) C(7) 150.6(3)
C(16) Ru(1) C(8) C(9) -91.5(2)
C(8) Ru(1) C(17) C(16) 85.1(3)
C(8) Ru(1) C(17) C(18) -160.7(3)
C(17) Ru(1) C(8) C(7) 113.2(3)
C(17) Ru(1) C(8) C(9) -128.8(2)
C(8) Ru(1) C(18) C(17) 25.4(3)
C(8) Ru(1) C(18) C(19) 144.4(3)
C(18) Ru(1) C(8) C(7) 97.9(3)
C(18) Ru(1) C(8) C(9) -144.1(2)
C(8) Ru(1) C(19) C(18) -73.6(5)
C(8) Ru(1) C(19) C(20) 44.8(5)
C(19) Ru(1) C(8) C(7) 145.0(3)
C(19) Ru(1) C(8) C(9) -97.0(4)
C(8) Ru(1) C(20) C(16) -41.7(3)
C(8) Ru(1) C(20) C(19) -157.6(2)
C(20) Ru(1) C(8) C(7) 174.4(2)
C(20) Ru(1) C(8) C(9) -67.6(2)
C(9) Ru(1) C(16) C(17) -134.2(3)
C(9) Ru(1) C(16) C(20) 107.6(2)
C(16) Ru(1) C(9) C(8) 89.2(2)
C(9) Ru(1) C(17) C(16) 53.1(3)
C(9) Ru(1) C(17) C(18) 167.3(2)
C(17) Ru(1) C(9) C(8) 60.1(2)
C(9) Ru(1) C(18) C(17) -25.1(5)
C(9) Ru(1) C(18) C(19) 94.0(5)
C(18) Ru(1) C(9) C(8) 76.9(4)
C(9) Ru(1) C(19) C(18) -136.9(3)
C(9) Ru(1) C(19) C(20) -18.6(4)
C(19) Ru(1) C(9) C(8) 136.8(2)
C(9) Ru(1) C(20) C(16) -76.7(2)
C(9) Ru(1) C(20) C(19) 167.3(2)
C(20) Ru(1) C(9) C(8) 125.6(2)
C(16) Ru(1) C(17) C(18) 114.2(4)
C(17) Ru(1) C(16) C(20) -118.2(4)
C(16) Ru(1) C(18) C(17) -39.1(3)
C(16) Ru(1) C(18) C(19) 80.0(3)
C(18) Ru(1) C(16) C(17) 39.4(3)
C(18) Ru(1) C(16) C(20) -78.8(3)
C(16) Ru(1) C(19) C(18) -79.9(3)
C(16) Ru(1) C(19) C(20) 38.4(3)
C(19) Ru(1) C(16) C(17) 80.4(3)
C(19) Ru(1) C(16) C(20) -37.9(2)
C(16) Ru(1) C(20) C(19) -115.9(4)
C(20) Ru(1) C(16) C(17) 118.2(4)
C(17) Ru(1) C(18) C(19) 119.1(4)
C(18) Ru(1) C(17) C(16) -114.2(4)
C(17) Ru(1) C(19) C(18) -37.3(3)
C(17) Ru(1) C(19) C(20) 81.1(3)
C(19) Ru(1) C(17) C(16) -78.8(3)
C(19) Ru(1) C(17) C(18) 35.4(3)
C(17) Ru(1) C(20) C(16) 37.0(2)
C(17) Ru(1) C(20) C(19) -79.0(3)
C(20) Ru(1) C(17) C(16) -37.0(3)
C(20) Ru(1) C(17) C(18) 77.2(3)
C(18) Ru(1) C(19) C(20) 118.4(4)
C(19) Ru(1) C(18) C(17) -119.1(4)
C(18) Ru(1) C(20) C(16) 79.9(3)
C(18) Ru(1) C(20) C(19) -36.0(3)
C(20) Ru(1) C(18) C(17) -82.0(3)
C(20) Ru(1) C(18) C(19) 37.1(3)
C(19) Ru(1) C(20) C(16) 115.9(4)
C(20) Ru(1) C(19) C(18) -118.4(4)
Ru(1) P(1) C(21) C(22) -118.9(3)
Ru(1) P(1) C(21) C(26) 62.1(3)
Ru(1) P(1) C(27) C(28) -106.6(3)
Ru(1) P(1) C(27) C(32) 64.5(3)
Ru(1) P(1) C(33) C(34) 1.3(3)
Ru(1) P(1) C(33) C(38) -176.8(2)
C(21) P(1) C(27) C(28) 123.3(3)
C(21) P(1) C(27) C(32) -65.7(3)
C(27) P(1) C(21) C(22) 6.4(4)
C(27) P(1) C(21) C(26) -172.6(3)
C(21) P(1) C(33) C(34) 130.0(3)
C(21) P(1) C(33) C(38) -48.1(3)
C(33) P(1) C(21) C(22) 114.3(4)
C(33) P(1) C(21) C(26) -64.7(3)
C(27) P(1) C(33) C(34) -120.4(3)
C(27) P(1) C(33) C(38) 61.5(3)
C(33) P(1) C(27) C(28) 18.7(3)
C(33) P(1) C(27) C(32) -170.3(3)
Ru(1) O(1) C(1) C(2) -63.1(3)
Ru(1) O(1) C(1) C(6) 119.6(3)
O(1) C(1) C(2) C(3) -175.0(3)
O(1) C(1) C(2) C(7) 5.7(4)
O(1) C(1) C(6) C(5) 177.2(3)
C(2) C(1) C(6) C(5) -0.2(4)
C(6) C(1) C(2) C(3) 2.3(5)
C(6) C(1) C(2) C(7) -177.0(3)
C(1) C(2) C(3) C(4) -2.1(5)
C(1) C(2) C(7) C(8) 59.9(4)
C(3) C(2) C(7) C(8) -119.4(3)
C(7) C(2) C(3) C(4) 177.2(3)
C(2) C(3) C(4) C(5) -0.3(5)
C(2) C(3) C(4) C(10) 177.5(3)
C(3) C(4) C(5) C(6) 2.5(5)
C(3) C(4) C(10) C(11) -43.4(5)
C(3) C(4) C(10) C(15) 139.7(3)
C(5) C(4) C(10) C(11) 134.4(4)
C(5) C(4) C(10) C(15) -42.5(5)
C(10) C(4) C(5) C(6) -175.3(3)
C(4) C(5) C(6) C(1) -2.3(5)
C(2) C(7) C(8) Ru(1) -58.6(3)
C(2) C(7) C(8) C(9) -141.7(3)
C(7) C(8) C(9) Ru(1) 108.4(3)
C(4) C(10) C(11) C(12) -176.5(3)
C(4) C(10) C(15) C(14) 176.7(3)
C(11) C(10) C(15) C(14) -0.3(6)
C(15) C(10) C(11) C(12) 0.6(6)
C(10) C(11) C(12) C(13) 1.1(7)
C(11) C(12) C(13) C(14) -2.9(7)
C(12) C(13) C(14) C(15) 3.1(7)
C(13) C(14) C(15) C(10) -1.5(7)
Ru(1) C(16) C(17) C(18) -64.2(3)
Ru(1) C(16) C(20) C(19) 64.5(3)
C(17) C(16) C(20) Ru(1) -63.6(3)
C(17) C(16) C(20) C(19) 0.9(5)
C(20) C(16) C(17) Ru(1) 62.9(3)
C(20) C(16) C(17) C(18) -1.3(5)
Ru(1) C(17) C(18) C(19) -60.8(3)
C(16) C(17) C(18) Ru(1) 62.2(3)
C(16) C(17) C(18) C(19) 1.3(5)
Ru(1) C(18) C(19) C(20) -60.8(3)
C(17) C(18) C(19) Ru(1) 59.9(3)
C(17) C(18) C(19) C(20) -0.9(5)
Ru(1) C(19) C(20) C(16) -62.7(3)
C(18) C(19) C(20) Ru(1) 62.8(3)
C(18) C(19) C(20) C(16) 0.0(4)
P(1) C(21) C(22) C(23) -178.5(4)
P(1) C(21) C(26) C(25) -179.6(4)
C(22) C(21) C(26) C(25) 1.4(7)
C(26) C(21) C(22) C(23) 0.4(6)
C(21) C(22) C(23) C(24) -1.9(9)
C(22) C(23) C(24) C(25) 1.4(10)
C(23) C(24) C(25) C(26) 0.4(8)
C(24) C(25) C(26) C(21) -1.9(8)
P(1) C(27) C(28) C(29) 171.4(4)
P(1) C(27) C(32) C(31) -171.7(4)
C(28) C(27) C(32) C(31) -0.4(7)
C(32) C(27) C(28) C(29) 0.2(5)
C(27) C(28) C(29) C(30) -0.7(8)
C(28) C(29) C(30) C(31) 1.3(10)
C(29) C(30) C(31) C(32) -1.5(10)
C(30) C(31) C(32) C(27) 1.0(9)
P(1) C(33) C(34) C(35) -179.5(3)
P(1) C(33) C(38) C(37) 179.4(3)
C(34) C(33) C(38) C(37) 1.2(6)
C(38) C(33) C(34) C(35) -1.4(5)
C(33) C(34) C(35) C(36) 0.8(6)
C(34) C(35) C(36) C(37) 0.0(7)
C(35) C(36) C(37) C(38) -0.1(6)
C(36) C(37) C(38) C(33) -0.5(7)
